data_7036821
loop_
_publ_author_name
'Evers-McGregor, Deirdra A'
'Bezpalko, Mark W.'
'Foxman, Bruce M.'
'Thomas, Christine M.'

_publ_section_title
;
 N-heterocyclic phosphenium and phosphido nickel complexes supported by a
 pincer ligand framework.
;
_journal_issue 5
_journal_name_full 'Dalton transactions (Cambridge, England : 2003)'
_journal_page_first 1918
_journal_page_last 1929
_journal_paper_doi 10.1039/c5dt03549j
_journal_volume 45
_journal_year 2016
_chemical_absolute_configuration ad
_chemical_formula_moiety 'C76 H64 N4 Ni2 P6'
_chemical_formula_sum 'C76 H64 N4 Ni2 P6'
_chemical_formula_weight 1336.64
_chemical_properties_physical 'Air-sensitive, Moisture-sensitive, Oxygen-sensitive'
_space_group_IT_number 120
_symmetry_cell_setting tetragonal
_symmetry_space_group_name_Hall 'I -4 -2c'
_symmetry_space_group_name_H-M 'I -4 c 2'
_atom_sites_solution_hydrogens difmap
_atom_sites_solution_primary direct
_audit_creation_date 2015-03-05
_audit_creation_method CRYSTALS_ver_14.61
_audit_update_record
;
2015-08-26 deposited with the CCDC.
2015-10-06 downloaded from the CCDC.
;
_cell_angle_alpha 90
_cell_angle_beta 90
_cell_angle_gamma 90
_cell_formula_units_Z 4
_cell_length_a 16.6009(8)
_cell_length_b 16.6009(8)
_cell_length_c 25.9072(16)
_cell_measurement_reflns_used 9755
_cell_measurement_temperature 120
_cell_measurement_theta_max 29
_cell_measurement_theta_min 3
_cell_volume 7139.8(7)
_computing_cell_refinement 'Apex2 (Bruker AXS, 2006)'
_computing_data_collection 'Apex2 (Bruker AXS, 2006)'
_computing_data_reduction 'Apex2 (Bruker AXS, 2006)'
_computing_molecular_graphics 'CAMERON (Watkin et al., 1996)'
_computing_publication_material 'CRYSTALS (Betteridge et al., 2003)'
_computing_structure_refinement 'CRYSTALS (Betteridge et al., 2003)'
_computing_structure_solution 'SIR92 (Altomare et al., 1994)'
_diffrn_ambient_temperature 120
_diffrn_measured_fraction_theta_full 0.998
_diffrn_measured_fraction_theta_max 0.991
_diffrn_measurement_device Area
_diffrn_measurement_device_type 'Bruker Kappa Apex2'
_diffrn_measurement_method '\f & \w scans'
_diffrn_radiation_monochromator graphite
_diffrn_radiation_type 'Mo K\a'
_diffrn_radiation_wavelength 0.71073
_diffrn_reflns_av_R_equivalents 0.065
_diffrn_reflns_limit_h_max 22
_diffrn_reflns_limit_h_min 0
_diffrn_reflns_limit_k_max 22
_diffrn_reflns_limit_k_min 0
_diffrn_reflns_limit_l_max 35
_diffrn_reflns_limit_l_min 0
_diffrn_reflns_number 4786
_diffrn_reflns_theta_full 28.622
_diffrn_reflns_theta_max 29.206
_diffrn_reflns_theta_min 1.572
_diffrn_standards_number 0
_exptl_absorpt_coefficient_mu 0.705
_exptl_absorpt_correction_T_max 0.87
_exptl_absorpt_correction_T_min 0.82
_exptl_absorpt_correction_type numerical
_exptl_absorpt_process_details
; 
 Analytical Absorption (De Meulenaer & Tompa, 1965) 
;
_exptl_crystal_colour green
_exptl_crystal_density_diffrn 1.243
_exptl_crystal_density_method 'not measured'
_exptl_crystal_description prism
_exptl_crystal_F_000 2776
_exptl_crystal_recrystallization_method 'Re-crystallisation from solvent: pentane, benzene'
_exptl_crystal_size_max 0.380
_exptl_crystal_size_mid 0.280
_exptl_crystal_size_min 0.200
_platon_squeeze_details
;
During the structure solution, electron density difference 
maps revealed that there were considerable disordered 
solvent molecules which could not be successfully modeled.  
From history, the remaining solvate was likely pentane in a 
volume of 1234.5 \%A3 per unit cell (17.3%).  It appeared 
that the cavity area contained about eight pentane molecules, 
located in pairs near the four 222 positions at (0, 1/2, 0); 
(0, 1/2, 1/2); (1/2, 0, 1/2); (1/2, 1, 0). Modeling with or 
without restraints was unsuccessful, as was step by step 
acquisition of peaks using successive electron density 
difference maps. Thus, the structure factors were modified 
using the PLATON SQUEEZE technique, in order to produce a 
"solvate-free" structure factor set.  PLATON reported a 
total electron density of 350 e- per unit cell, likely 
representing eight pentane molecules, consistent with our 
earlier observations.  Use of the SQUEEZE technique resulted 
in a decrease of ca. 3.8 % in R.  
;
_refine_diff_density_max 0.84
_refine_diff_density_min -2.75
_refine_ls_abs_structure_details 'Flack (1983), 2220 Friedel-pairs'
_refine_ls_abs_structure_Flack 0.010(15)
_refine_ls_extinction_method None
_refine_ls_goodness_of_fit_ref 0.9777
_refine_ls_hydrogen_treatment constr
_refine_ls_matrix_type full
_refine_ls_number_parameters 200
_refine_ls_number_reflns 4786
_refine_ls_number_restraints 0
_refine_ls_R_factor_all 0.0637
_refine_ls_R_factor_gt 0.0514
_refine_ls_shift/su_max 0.0027460
_refine_ls_shift/su_mean 0.0007454
_refine_ls_structure_factor_coef Fsqd
_refine_ls_weighting_details
;
 Method= Modified Sheldrick 
 w=1/[\s^2^(F^2^) + ( 0.05P)^2^ +39.23P] 
 ,where P=(max(Fo^2^,0) + 2Fc^2^)/3 
;
_refine_ls_weighting_scheme calc
_refine_ls_wR_factor_all 0.1284
_refine_ls_wR_factor_gt 0.1220
_refine_ls_wR_factor_ref 0.1284
_reflns_limit_h_max 22
_reflns_limit_h_min 0
_reflns_limit_k_max 22
_reflns_limit_k_min 0
_reflns_limit_l_max 35
_reflns_limit_l_min 0
_reflns_number_gt 4015
_reflns_number_total 4786
_reflns_threshold_expression I>2.0\s(I)
_oxford_diffrn_Wilson_B_factor 0.00
_oxford_diffrn_Wilson_scale 0.00
_oxford_refine_ls_r_factor_ref 0.0637
_oxford_refine_ls_scale 0.057406(12)
_oxford_reflns_number_all 4786
_oxford_reflns_threshold_expression_ref I>-10.0\s(I)
_oxford_structure_analysis_title 'dem4_162_0m in I-4c2'
_cod_data_source_file c5dt03549j3.cif
_cod_data_source_block 10
_cod_depositor_comments
;
Adding full bibliography for 7036819--7036822.cif.

2018-09-03
Z value and formula fixed to values more according to usual
chemical conventions.                 miguel
;
_cod_original_formula_weight 668.32
_cod_original_formula_moiety 'C38 H32 N2 Ni1 P3'
_cod_original_formula_units_Z 8
_cod_original_cell_volume 7139.8(4)
_cod_original_sg_symbol_Hall 'I -4 -2c '
_cod_original_sg_symbol_H-M 'I -4 c 2 '
_cod_original_formula_sum 'C38 H32 N2 Ni1 P3'
_cod_database_code 7036821

loop_
_symmetry_equiv_pos_as_xyz
x,y,z
x+1/2,y+1/2,z+1/2
y,-x,-z
y+1/2,-x+1/2,-z+1/2
-x,-y,z
-x+1/2,-y+1/2,z+1/2
-y,x,-z
-y+1/2,x+1/2,-z+1/2
-x,y,z+1/2
-x+1/2,y+1/2,z+1
-y,-x,-z+1/2
-y+1/2,-x+1/2,-z+1
x,-y,z+1/2
x+1/2,-y+1/2,z+1
y,x,-z+1/2
y+1/2,x+1/2,-z+1

loop_
_atom_site_label
_atom_site_type_symbol
_atom_site_fract_x
_atom_site_fract_y
_atom_site_fract_z
_atom_site_U_iso_or_equiv
_atom_site_occupancy
_atom_site_adp_type
_atom_site_refinement_flags_posn
_atom_site_refinement_flags_adp
Ni1 Ni 0.44645(2) 0.55355(2) 0.7500 0.0191 1.0000 Uani S T
P1 P 0.37241(5) 0.56729(5) 0.68233(4) 0.0218 1.0000 Uani . .
P2 P 0.42734(4) 0.42734(4) 0.7500 0.0206 1.0000 Uani S T
N1 N 0.36283(18) 0.38793(17) 0.70417(14) 0.0284 1.0000 Uani . .
C1 C 0.3780(2) 0.6598(2) 0.64361(17) 0.0281 1.0000 Uani . .
C2 C 0.4444(3) 0.7097(3) 0.6507(2) 0.0368 1.0000 Uani . .
C3 C 0.4501(3) 0.7830(3) 0.6246(3) 0.0625 1.0000 Uani . .
C4 C 0.3907(3) 0.8054(3) 0.5913(3) 0.0572 1.0000 Uani . .
C5 C 0.3256(3) 0.7569(3) 0.5832(2) 0.0512 1.0000 Uani . .
C6 C 0.3183(3) 0.6843(3) 0.60927(18) 0.0444 1.0000 Uani . .
C7 C 0.2618(2) 0.5621(2) 0.69102(16) 0.0234 1.0000 Uani . .
C8 C 0.2275(2) 0.6046(2) 0.73109(17) 0.0273 1.0000 Uani . .
C9 C 0.1437(2) 0.6070(2) 0.73749(17) 0.0309 1.0000 Uani . .
C10 C 0.0943(2) 0.5676(2) 0.70414(18) 0.0342 1.0000 Uani . .
C11 C 0.1278(2) 0.5226(3) 0.6645(2) 0.0465 1.0000 Uani . .
C12 C 0.2115(2) 0.5202(3) 0.6575(2) 0.0402 1.0000 Uani . .
C13 C 0.3844(2) 0.4868(2) 0.63527(16) 0.0268 1.0000 Uani . .
C14 C 0.3948(2) 0.5021(3) 0.58255(17) 0.0343 1.0000 Uani . .
C15 C 0.3899(3) 0.4424(3) 0.5461(2) 0.0490 1.0000 Uani . .
C16 C 0.3744(3) 0.3636(4) 0.5615(2) 0.0517 1.0000 Uani . .
C17 C 0.3660(3) 0.3450(3) 0.6149(2) 0.0435 1.0000 Uani . .
C18 C 0.3715(2) 0.4061(2) 0.65141(17) 0.0294 1.0000 Uani . .
C19 C 0.3252(3) 0.3125(2) 0.72122(18) 0.0365 1.0000 Uani . .
H21 H 0.4856 0.6933 0.6737 0.0442 1.0000 Uiso R .
H31 H 0.4947 0.8158 0.6307 0.0750 1.0000 Uiso R .
H41 H 0.3950 0.8550 0.5736 0.0691 1.0000 Uiso R .
H51 H 0.2856 0.7721 0.5598 0.0615 1.0000 Uiso R .
H61 H 0.2736 0.6512 0.6040 0.0530 1.0000 Uiso R .
H81 H 0.2606 0.6324 0.7541 0.0331 1.0000 Uiso R .
H91 H 0.1208 0.6351 0.7652 0.0367 1.0000 Uiso R .
H101 H 0.0386 0.5722 0.7074 0.0404 1.0000 Uiso R .
H111 H 0.0946 0.4940 0.6415 0.0560 1.0000 Uiso R .
H121 H 0.2337 0.4901 0.6310 0.0484 1.0000 Uiso R .
H141 H 0.4048 0.5554 0.5720 0.0415 1.0000 Uiso R .
H151 H 0.3964 0.4556 0.5112 0.0589 1.0000 Uiso R .
H161 H 0.3705 0.3235 0.5365 0.0622 1.0000 Uiso R .
H171 H 0.3561 0.2913 0.6257 0.0518 1.0000 Uiso R .
H191 H 0.2748 0.3027 0.7024 0.0441 1.0000 Uiso R .
H192 H 0.3612 0.2671 0.7154 0.0443 1.0000 Uiso R .

loop_
_atom_site_aniso_label
_atom_site_aniso_U_11
_atom_site_aniso_U_22
_atom_site_aniso_U_33
_atom_site_aniso_U_23
_atom_site_aniso_U_13
_atom_site_aniso_U_12
Ni1 0.01006(14) 0.01006(14) 0.0371(3) 0.0002(2) 0.0002(2) -0.00016(17)
P1 0.0108(3) 0.0160(4) 0.0386(5) 0.0028(4) -0.0005(4) 0.0001(3)
P2 0.0110(3) 0.0110(3) 0.0398(7) 0.0010(5) -0.0010(5) -0.0016(3)
N1 0.0208(14) 0.0160(13) 0.048(2) -0.0018(13) -0.0053(13) -0.0040(12)
C1 0.0168(15) 0.0229(16) 0.044(2) 0.0054(16) 0.0039(15) 0.0012(12)
C2 0.0259(19) 0.0284(19) 0.056(3) 0.0161(19) -0.0024(19) -0.0072(15)
C3 0.047(3) 0.043(3) 0.098(5) 0.038(3) -0.009(3) -0.011(2)
C4 0.050(3) 0.040(3) 0.082(4) 0.032(3) 0.010(3) 0.004(2)
C5 0.038(2) 0.051(3) 0.065(3) 0.029(3) -0.001(2) 0.009(2)
C6 0.028(2) 0.047(3) 0.058(3) 0.021(2) -0.007(2) -0.0030(15)
C7 0.0154(14) 0.0186(14) 0.036(2) 0.0051(14) 0.0016(14) 0.0007(12)
C8 0.0158(15) 0.0186(15) 0.048(2) 0.0008(15) 0.0020(14) 0.0014(12)
C9 0.0174(15) 0.0232(16) 0.052(3) -0.0001(16) 0.0118(16) 0.0009(12)
C10 0.0129(15) 0.0285(19) 0.061(3) 0.0085(19) 0.0042(17) -0.0006(13)
C11 0.0150(17) 0.061(3) 0.064(3) -0.012(3) -0.0004(19) -0.0075(18)
C12 0.0161(17) 0.051(3) 0.054(3) -0.017(2) -0.0027(18) 0.0007(17)
C13 0.0106(14) 0.0314(19) 0.038(2) -0.0006(17) 0.0040(14) -0.0009(12)
C14 0.0229(17) 0.041(2) 0.039(2) 0.006(2) 0.0055(17) 0.0003(15)
C15 0.032(2) 0.063(3) 0.052(3) -0.010(3) 0.002(2) -0.005(2)
C16 0.044(3) 0.057(3) 0.054(3) -0.024(3) 0.001(2) -0.009(2)
C17 0.035(2) 0.033(2) 0.062(3) -0.013(2) -0.005(2) -0.0043(19)
C18 0.0177(15) 0.0245(17) 0.046(2) -0.0069(16) -0.0014(15) 0.0007(12)
C19 0.027(2) 0.0186(17) 0.064(3) -0.0095(18) 0.0009(19) -0.0082(14)

loop_
_atom_type_symbol
_atom_type_scat_dispersion_real
_atom_type_scat_dispersion_imag
_atom_type_scat_Cromer_Mann_a1
_atom_type_scat_Cromer_Mann_b1
_atom_type_scat_Cromer_Mann_a2
_atom_type_scat_Cromer_Mann_b2
_atom_type_scat_Cromer_Mann_a3
_atom_type_scat_Cromer_Mann_b3
_atom_type_scat_Cromer_Mann_a4
_atom_type_scat_Cromer_Mann_b4
_atom_type_scat_Cromer_Mann_c
_atom_type_scat_source
C 0.0033 0.0016 2.3100 20.8439 1.0200 10.2075 1.5886 0.5687 0.8650 51.6512 0.2156 'International Tables Vol C 4.2.6.8 and 6.1.1.4'
H 0.0000 0.0000 0.4930 10.5109 0.3229 26.1257 0.1402 3.1424 0.0408 57.7998 0.0030 'International Tables Vol C 4.2.6.8 and 6.1.1.4'
N 0.0061 0.0033 12.2126 0.0057 3.1322 9.8933 2.0125 28.9975 1.1663 0.5826 -11.5290 'International Tables Vol C 4.2.6.8 and 6.1.1.4'
P 0.1023 0.0942 6.4345 1.9067 4.1791 27.1570 1.7800 0.5260 1.4908 68.1645 1.1149 'International Tables Vol C 4.2.6.8 and 6.1.1.4'
Ni 0.3393 1.1124 12.8376 3.8785 7.2920 0.2565 4.4438 12.1763 2.3800 66.3421 1.0341 'International Tables Vol C 4.2.6.8 and 6.1.1.4'

loop_
_geom_angle_atom_site_label_1
_geom_angle_site_symmetry_1
_geom_angle_atom_site_label_2
_geom_angle_atom_site_label_3
_geom_angle_site_symmetry_3
_geom_angle
_geom_angle_publ_flag
P1 11_666 Ni1 P2 5_665 91.11(2) yes
P1 11_666 Ni1 Ni1 5_665 118.59(3) yes
P2 5_665 Ni1 Ni1 5_665 53.606(19) yes
P1 11_666 Ni1 P1 . 122.82(5) yes
P2 5_665 Ni1 P1 . 123.27(2) yes
Ni1 5_665 Ni1 P1 . 118.59(3) yes
P1 11_666 Ni1 P2 . 123.27(2) yes
P2 5_665 Ni1 P2 . 107.21(4) yes
Ni1 5_665 Ni1 P2 . 53.606(19) yes
P1 . Ni1 P2 . 91.11(2) yes
Ni1 . P1 C1 . 120.30(13) yes
Ni1 . P1 C7 . 117.52(14) yes
C1 . P1 C7 . 98.96(16) yes
Ni1 . P1 C13 . 113.90(13) yes
C1 . P1 C13 . 104.04(19) yes
C7 . P1 C13 . 98.95(16) yes
N1 15_556 P2 Ni1 5_665 117.86(10) yes
N1 15_556 P2 Ni1 . 132.03(11) yes
Ni1 5_665 P2 Ni1 . 72.79(4) yes
N1 15_556 P2 N1 . 90.2(2) yes
Ni1 5_665 P2 N1 . 132.03(11) yes
Ni1 . P2 N1 . 117.86(10) yes
P2 . N1 C18 . 121.5(2) yes
P2 . N1 C19 . 112.4(3) yes
C18 . N1 C19 . 121.3(3) yes
P1 . C1 C2 . 117.8(3) yes
P1 . C1 C6 . 123.9(3) yes
C2 . C1 C6 . 118.2(4) yes
C1 . C2 C3 . 120.6(4) yes
C1 . C2 H21 . 118.9 no
C3 . C2 H21 . 120.5 no
C2 . C3 C4 . 119.8(5) yes
C2 . C3 H31 . 118.8 no
C4 . C3 H31 . 121.4 no
C3 . C4 C5 . 120.6(5) yes
C3 . C4 H41 . 119.4 no
C5 . C4 H41 . 120.0 no
C4 . C5 C6 . 120.4(5) yes
C4 . C5 H51 . 120.3 no
C6 . C5 H51 . 119.3 no
C1 . C6 C5 . 120.3(5) yes
C1 . C6 H61 . 119.1 no
C5 . C6 H61 . 120.5 no
P1 . C7 C8 . 118.5(3) yes
P1 . C7 C12 . 122.8(3) yes
C8 . C7 C12 . 118.6(3) yes
C7 . C8 C9 . 120.9(4) yes
C7 . C8 H81 . 119.4 no
C9 . C8 H81 . 119.7 no
C8 . C9 C10 . 120.7(4) yes
C8 . C9 H91 . 120.5 no
C10 . C9 H91 . 118.7 no
C9 . C10 C11 . 119.2(4) yes
C9 . C10 H101 . 120.1 no
C11 . C10 H101 . 120.7 no
C10 . C11 C12 . 120.6(4) yes
C10 . C11 H111 . 120.4 no
C12 . C11 H111 . 118.9 no
C11 . C12 C7 . 119.9(4) yes
C11 . C12 H121 . 120.5 no
C7 . C12 H121 . 119.6 no
P1 . C13 C14 . 122.2(3) yes
P1 . C13 C18 . 118.6(3) yes
C14 . C13 C18 . 118.5(4) yes
C13 . C14 C15 . 122.2(5) yes
C13 . C14 H141 . 118.5 no
C15 . C14 H141 . 119.3 no
C14 . C15 C16 . 119.4(5) yes
C14 . C15 H151 . 119.2 no
C16 . C15 H151 . 121.4 no
C15 . C16 C17 . 120.1(5) yes
C15 . C16 H161 . 118.9 no
C17 . C16 H161 . 121.0 no
C16 . C17 C18 . 119.7(5) yes
C16 . C17 H171 . 120.5 no
C18 . C17 H171 . 119.8 no
C13 . C18 N1 . 120.2(3) yes
C13 . C18 C17 . 119.9(4) yes
N1 . C18 C17 . 119.9(4) yes
C19 15_556 C19 N1 . 103.7(3) yes
C19 15_556 C19 H191 . 113.1 no
N1 . C19 H191 . 110.8 no
C19 15_556 C19 H192 . 110.1 no
N1 . C19 H192 . 110.6 no
H191 . C19 H192 . 108.4 no

loop_
_geom_bond_atom_site_label_1
_geom_bond_atom_site_label_2
_geom_bond_site_symmetry_2
_geom_bond_distance
_geom_bond_publ_flag
Ni1 P1 11_666 2.1532(11) yes
Ni1 P2 5_665 2.1191(8) yes
Ni1 Ni1 5_665 2.5146(10) yes
Ni1 P1 . 2.1532(11) yes
Ni1 P2 . 2.1191(8) yes
P1 C1 . 1.836(4) yes
P1 C7 . 1.852(3) yes
P1 C13 . 1.820(4) yes
P2 N1 15_556 1.728(3) yes
P2 N1 . 1.728(3) yes
N1 C18 . 1.407(6) yes
N1 C19 . 1.467(5) yes
C1 C2 . 1.391(5) yes
C1 C6 . 1.393(6) yes
C2 C3 . 1.395(6) yes
C2 H21 . 0.947 no
C3 C4 . 1.363(8) yes
C3 H31 . 0.934 no
C4 C5 . 1.365(8) yes
C4 H41 . 0.944 no
C5 C6 . 1.386(7) yes
C5 H51 . 0.933 no
C6 H61 . 0.935 no
C7 C8 . 1.379(5) yes
C7 C12 . 1.391(6) yes
C8 C9 . 1.401(5) yes
C8 H81 . 0.934 no
C9 C10 . 1.359(6) yes
C9 H91 . 0.937 no
C10 C11 . 1.386(7) yes
C10 H101 . 0.931 no
C11 C12 . 1.403(5) yes
C11 H111 . 0.940 no
C12 H121 . 0.925 no
C13 C14 . 1.400(6) yes
C13 C18 . 1.419(5) yes
C14 C15 . 1.373(7) yes
C14 H141 . 0.940 no
C15 C16 . 1.391(8) yes
C15 H151 . 0.937 no
C16 C17 . 1.424(7) yes
C16 H161 . 0.933 no
C17 C18 . 1.389(6) yes
C17 H171 . 0.949 no
C19 C19 15_556 1.520(9) yes
C19 H191 . 0.981 no
C19 H192 . 0.974 no

loop_
_platon_squeeze_void_nr
_platon_squeeze_void_average_x
_platon_squeeze_void_average_y
_platon_squeeze_void_average_z
_platon_squeeze_void_volume
_platon_squeeze_void_count_electrons
_platon_squeeze_void_content
1 0.000 0.500 0.000 311 88 ' '
2 0.000 0.500 0.500 311 88 ' '
3 0.500 0.000 0.500 311 88 ' '
4 0.500 1.000 0.000 311 88 ' '
